data_7248626
loop_
_publ_author_name
'Knorr, Michael'
'Viau, Lydie'
'Knauer, Lena'
'Strohmann, Carsten'
'Rousselin, Yoann'
'Kubicki, Marek M.'

_publ_section_title
;
 Polymeric CuX coordination compounds assembled from acetylenic thioether
 ligands RSCH2C&#xE002;CCH2R (R = C6H11, t-Bu): effect of the RS-group,
 halide and stoichiometry on the network architecture and the luminescence
 properties
;
_journal_issue 22
_journal_name_full CrystEngComm
_journal_page_first 2953
_journal_page_last 2975
_journal_paper_doi 10.1039/D4CE00173G
_journal_volume 26
_journal_year 2024
_chemical_formula_moiety 'C16 H26 Cu I S2'
_chemical_formula_sum 'C16 H26 Cu I S2'
_chemical_formula_weight 472.93
_space_group_crystal_system monoclinic
_space_group_IT_number 15
_space_group_name_Hall '-C 2yc'
_space_group_name_H-M_alt 'C 1 2/c 1'
_atom_sites_solution_hydrogens geom
_atom_sites_solution_primary direct
_audit_creation_date 2024-04-03
_audit_creation_method
;FinalCif V136 by Daniel Kratzert, Freiburg 2024, 
https://dkratzert.de/finalcif.html
;
_audit_update_record
;
2024-04-09 deposited with the CCDC.	2024-05-09 downloaded from the CCDC.
;
_cell_angle_alpha 90
_cell_angle_beta 96.952(3)
_cell_angle_gamma 90
_cell_formula_units_Z 16
_cell_length_a 31.932(2)
_cell_length_b 10.2558(7)
_cell_length_c 23.1217(16)
_cell_measurement_reflns_used 9037
_cell_measurement_temperature 260.0(1)
_cell_measurement_theta_max 33.16
_cell_measurement_theta_min 2.298
_cell_volume 7516.4(9)
_computing_cell_refinement 'SAINT V8.38A (Bruker AXS Inc., 2016)'
_computing_data_reduction 'SAINT V8.38A (Bruker AXS Inc., 2016)'
_computing_molecular_graphics 'Olex2 1.5 (Dolomanov et al., 2009)'
_computing_publication_material 'Olex2 1.5 (Dolomanov et al., 2009)'
_computing_structure_refinement 'SHELXL 2019/3 (Sheldrick, 2015)'
_computing_structure_solution 'ShelXT (Sheldrick, 2015)'
_diffrn_ambient_environment N~2~
_diffrn_ambient_temperature 260.0(1)
_diffrn_detector_area_resol_mean 10.4167
_diffrn_detector_type 'CPAD PHOTON II area detector'
_diffrn_measured_fraction_theta_full 0.996
_diffrn_measured_fraction_theta_max 0.997
_diffrn_measurement_device 'four-circle diffractometer'
_diffrn_measurement_device_type 'Bruker D8 Venture CMOS with Photon 2'
_diffrn_measurement_method '\f and \w scans'
_diffrn_measurement_specimen_support 'MiTeGen micromount'
_diffrn_radiation_monochromator graphite
_diffrn_radiation_probe x-ray
_diffrn_radiation_type 'Mo K\a~1~'
_diffrn_radiation_wavelength 0.71073
_diffrn_radiation_xray_symbol K-L~3~
_diffrn_reflns_av_R_equivalents 0.0242
_diffrn_reflns_av_unetI/netI 0.0151
_diffrn_reflns_Laue_measured_fraction_full 0.996
_diffrn_reflns_Laue_measured_fraction_max 0.997
_diffrn_reflns_limit_h_max 41
_diffrn_reflns_limit_h_min -41
_diffrn_reflns_limit_k_max 13
_diffrn_reflns_limit_k_min -13
_diffrn_reflns_limit_l_max 30
_diffrn_reflns_limit_l_min -30
_diffrn_reflns_number 67034
_diffrn_reflns_point_group_measured_fraction_full 0.996
_diffrn_reflns_point_group_measured_fraction_max 0.997
_diffrn_reflns_theta_full 25.242
_diffrn_reflns_theta_max 27.498
_diffrn_reflns_theta_min 2.835
_diffrn_source 'X-ray tube'
_diffrn_source_target Mo
_exptl_absorpt_coefficient_mu 3.017
_exptl_absorpt_correction_T_max 0.5676
_exptl_absorpt_correction_T_min 0.4152
_exptl_absorpt_correction_type multi-scan
_exptl_absorpt_process_details
'SADABS-2016/2 (Bruker,2016/2) was used for absorption correction. wR2(int) was 0.0840 before and 0.0462 after correction. The Ratio of minimum to maximum transmission is 0.7315. The \l/2 correction factor is Not present.'
_exptl_crystal_colour 'clear light yellow'
_exptl_crystal_colour_lustre clear
_exptl_crystal_colour_modifier light
_exptl_crystal_colour_primary yellow
_exptl_crystal_density_diffrn 1.672
_exptl_crystal_description block
_exptl_crystal_F_000 3776
_exptl_crystal_size_max 0.481
_exptl_crystal_size_mid 0.279
_exptl_crystal_size_min 0.247
_refine_diff_density_max 0.590
_refine_diff_density_min -0.492
_refine_diff_density_rms 0.048
_refine_ls_extinction_method none
_refine_ls_goodness_of_fit_ref 1.124
_refine_ls_hydrogen_treatment constr
_refine_ls_matrix_type full
_refine_ls_number_parameters 362
_refine_ls_number_reflns 8597
_refine_ls_number_restraints 0
_refine_ls_restrained_S_all 1.124
_refine_ls_R_factor_all 0.0189
_refine_ls_R_factor_gt 0.0177
_refine_ls_shift/su_max 0.003
_refine_ls_shift/su_mean 0.000
_refine_ls_structure_factor_coef Fsqd
_refine_ls_weighting_details 'w=1/[\s^2^(Fo^2^)+(0.0158P)^2^+6.7333P] where P=(Fo^2^+2Fc^2^)/3'
_refine_ls_weighting_scheme calc
_refine_ls_wR_factor_gt 0.0432
_refine_ls_wR_factor_ref 0.0438
_reflns_Friedel_coverage 0.000
_reflns_number_gt 8198
_reflns_number_total 8597
_reflns_threshold_expression 'I > 2\s(I)'
_cod_data_source_file d4ce00173g2.cif
_cod_data_source_block CP2D1_260K
_cod_depositor_comments 'Adding full bibliography for 7248612--7248631.cif.'
_cod_original_cell_volume 7516.5(9)
_cod_database_code 7248626
_olex2_refinement_description
;
1. Fixed Uiso
 At 1.2 times of:
  All C(H) groups, All C(H,H) groups
2.a Ternary CH refined with riding coordinates:
 C1(H1), C11(H11), C17(H17), C27(H27)
2.b Secondary CH2 refined with riding coordinates:
 C2(H2A,H2B), C3(H3A,H3B), C4(H4A,H4B), C5(H5A,H5B), C6(H6A,H6B), C7(H7A,H7B),
 C10(H10A,H10B), C12(H12A,H12B), C13(H13A,H13B), C14(H14A,H14B), C15(H15A,H15B),
  C16(H16A,H16B), C18(H18A,H18B), C19(H19A,H19B), C20(H20A,H20B), C21(H21A,
 H21B), C22(H22A,H22B), C23(H23A,H23B), C26(H26A,H26B), C28(H28A,H28B),
 C29(H29A,H29B), C30(H30A,H30B), C31(H31A,H31B), C32(H32A,H32B)
;
_olex2_submission_special_instructions 'No special instructions were received'
_shelx_shelxl_version_number 2019/3
_shelx_space_group_comment
;
The symmetry employed for this shelxl refinement is uniquely defined
by the following loop, which should always be used as a source of
symmetry information in preference to the above space-group names.
They are only intended as comments.
;
_shelx_estimated_absorpt_t_min 0.325
_shelx_estimated_absorpt_t_max 0.523
_diffrn_measurement_ambient_temperature_device_make 'Oxford Cryostream 800'

loop_
_space_group_symop_operation_xyz
'x, y, z'
'-x, y, -z+1/2'
'x+1/2, y+1/2, z'
'-x+1/2, y+1/2, -z+1/2'
'-x, -y, -z'
'x, -y, z-1/2'
'-x+1/2, -y+1/2, -z'
'x+1/2, -y+1/2, z-1/2'

loop_
_atom_site_label
_atom_site_type_symbol
_atom_site_fract_x
_atom_site_fract_y
_atom_site_fract_z
_atom_site_U_iso_or_equiv
_atom_site_adp_type
_atom_site_occupancy
_atom_site_site_symmetry_order
_atom_site_calc_flag
_atom_site_refinement_flags_posn
_atom_site_refinement_flags_adp
_atom_site_refinement_flags_occupancy
_atom_site_disorder_assembly
_atom_site_disorder_group
I1 I 0.30942(2) 0.84527(2) 0.53810(2) 0.03819(3) Uani 1 1 d . . . . .
Cu1 Cu 0.26455(2) 0.62915(2) 0.52816(2) 0.03692(5) Uani 1 1 d . . . . .
S1 S 0.25596(2) -0.10274(4) 0.37819(2) 0.03093(8) Uani 1 1 d . . . . .
S2 S 0.29833(2) 0.44604(4) 0.49662(2) 0.03294(8) Uani 1 1 d . . . . .
C1 C 0.21564(6) -0.01347(17) 0.33038(8) 0.0419(4) Uani 1 1 d . . . . .
H1 H 0.211462 0.071813 0.347919 0.050 Uiso 1 1 calc R U . . .
C2 C 0.17460(6) -0.0884(2) 0.32662(9) 0.0480(4) Uani 1 1 d . . . . .
H2A H 0.168783 -0.110341 0.365669 0.058 Uiso 1 1 calc R U . . .
H2B H 0.151866 -0.033086 0.309129 0.058 Uiso 1 1 calc R U . . .
C3 C 0.17544(7) -0.2121(2) 0.29125(10) 0.0535(5) Uani 1 1 d . . . . .
H3A H 0.195299 -0.272882 0.311663 0.064 Uiso 1 1 calc R U . . .
H3B H 0.147726 -0.252212 0.287423 0.064 Uiso 1 1 calc R U . . .
C4 C 0.18785(8) -0.1865(2) 0.23161(9) 0.0604(6) Uani 1 1 d . . . . .
H4A H 0.166423 -0.133289 0.209573 0.072 Uiso 1 1 calc R U . . .
H4B H 0.189574 -0.268504 0.211140 0.072 Uiso 1 1 calc R U . . .
C5 C 0.22981(8) -0.1176(3) 0.23549(9) 0.0661(7) Uani 1 1 d . . . . .
H5A H 0.236435 -0.098112 0.196567 0.079 Uiso 1 1 calc R U . . .
H5B H 0.251714 -0.174288 0.254171 0.079 Uiso 1 1 calc R U . . .
C6 C 0.22890(8) 0.0081(2) 0.27003(10) 0.0633(6) Uani 1 1 d . . . . .
H6A H 0.209423 0.068545 0.248674 0.076 Uiso 1 1 calc R U . . .
H6B H 0.256734 0.047374 0.273990 0.076 Uiso 1 1 calc R U . . .
C7 C 0.29876(5) 0.01597(17) 0.38654(8) 0.0368(3) Uani 1 1 d . . . . .
H7A H 0.321687 -0.018193 0.413658 0.044 Uiso 1 1 calc R U . . .
H7B H 0.309249 0.027846 0.349241 0.044 Uiso 1 1 calc R U . . .
C8 C 0.28603(6) 0.14211(17) 0.40752(7) 0.0375(4) Uani 1 1 d . . . . .
C9 C 0.27359(6) 0.24335(17) 0.42391(7) 0.0375(4) Uani 1 1 d . . . . .
C10 C 0.25852(5) 0.36567(16) 0.44583(7) 0.0366(3) Uani 1 1 d . . . . .
H10A H 0.233774 0.348658 0.465195 0.044 Uiso 1 1 calc R U . . .
H10B H 0.250205 0.423528 0.413267 0.044 Uiso 1 1 calc R U . . .
C11 C 0.33662(5) 0.49159(16) 0.44732(7) 0.0339(3) Uani 1 1 d . . . . .
H11 H 0.342734 0.414458 0.424775 0.041 Uiso 1 1 calc R U . . .
C12 C 0.32013(6) 0.59865(19) 0.40503(8) 0.0404(4) Uani 1 1 d . . . . .
H12A H 0.310441 0.671421 0.426689 0.048 Uiso 1 1 calc R U . . .
H12B H 0.296244 0.565865 0.379209 0.048 Uiso 1 1 calc R U . . .
C13 C 0.35405(7) 0.6458(2) 0.36892(9) 0.0526(5) Uani 1 1 d . . . . .
H13A H 0.361041 0.576243 0.343333 0.063 Uiso 1 1 calc R U . . .
H13B H 0.343256 0.718711 0.344861 0.063 Uiso 1 1 calc R U . . .
C14 C 0.39339(8) 0.6876(2) 0.40747(11) 0.0640(6) Uani 1 1 d . . . . .
H14A H 0.387007 0.762616 0.430394 0.077 Uiso 1 1 calc R U . . .
H14B H 0.414853 0.713112 0.383379 0.077 Uiso 1 1 calc R U . . .
C15 C 0.41015(7) 0.5780(3) 0.44790(11) 0.0607(6) Uani 1 1 d . . . . .
H15A H 0.434782 0.608229 0.473006 0.073 Uiso 1 1 calc R U . . .
H15B H 0.418719 0.505644 0.425010 0.073 Uiso 1 1 calc R U . . .
C16 C 0.37676(6) 0.5316(2) 0.48525(9) 0.0465(4) Uani 1 1 d . . . . .
H16A H 0.387627 0.457975 0.508801 0.056 Uiso 1 1 calc R U . . .
H16B H 0.370477 0.601081 0.511319 0.056 Uiso 1 1 calc R U . . .
I2 I 0.56310(2) 0.54409(2) 0.72282(2) 0.04068(4) Uani 1 1 d . . . . .
Cu2 Cu 0.500000 0.40055(4) 0.750000 0.04487(8) Uani 1 2 d S T P . .
Cu3 Cu 0.500000 0.68944(4) 0.750000 0.04530(8) Uani 1 2 d S T P . .
S3 S 0.47890(2) 0.26583(5) 0.66997(2) 0.04780(11) Uani 1 1 d . . . . .
S4 S 0.47371(2) 0.82382(5) 0.67108(2) 0.05025(11) Uani 1 1 d . . . . .
C17 C 0.42182(5) 0.25158(18) 0.66857(8) 0.0401(4) Uani 1 1 d . . . . .
H17 H 0.410033 0.338959 0.672335 0.048 Uiso 1 1 calc R U . . .
C18 C 0.41386(7) 0.1717(2) 0.72135(9) 0.0536(5) Uani 1 1 d . . . . .
H18A H 0.426609 0.214479 0.756561 0.064 Uiso 1 1 calc R U . . .
H18B H 0.426679 0.086300 0.719357 0.064 Uiso 1 1 calc R U . . .
C19 C 0.36635(8) 0.1567(3) 0.72338(11) 0.0691(7) Uani 1 1 d . . . . .
H19A H 0.361583 0.101429 0.755985 0.083 Uiso 1 1 calc R U . . .
H19B H 0.354139 0.241516 0.729400 0.083 Uiso 1 1 calc R U . . .
C20 C 0.34485(8) 0.0979(3) 0.66764(12) 0.0742(7) Uani 1 1 d . . . . .
H20A H 0.354789 0.009259 0.663850 0.089 Uiso 1 1 calc R U . . .
H20B H 0.314660 0.094616 0.669282 0.089 Uiso 1 1 calc R U . . .
C21 C 0.35358(7) 0.1759(3) 0.61541(10) 0.0606(6) Uani 1 1 d . . . . .
H21A H 0.341045 0.261712 0.617218 0.073 Uiso 1 1 calc R U . . .
H21B H 0.340602 0.133248 0.580286 0.073 Uiso 1 1 calc R U . . .
C22 C 0.40067(6) 0.1900(2) 0.61251(9) 0.0481(4) Uani 1 1 d . . . . .
H22A H 0.405347 0.244251 0.579524 0.058 Uiso 1 1 calc R U . . .
H22B H 0.412934 0.105006 0.607154 0.058 Uiso 1 1 calc R U . . .
C23 C 0.48380(7) 0.3684(2) 0.60662(9) 0.0592(6) Uani 1 1 d . . . . .
H23A H 0.513482 0.381219 0.603136 0.071 Uiso 1 1 calc R U . . .
H23B H 0.471266 0.323453 0.571854 0.071 Uiso 1 1 calc R U . . .
C24 C 0.46372(7) 0.4949(3) 0.60968(8) 0.0529(5) Uani 1 1 d . . . . .
C25 C 0.44810(7) 0.5971(3) 0.61628(9) 0.0555(5) Uani 1 1 d . . . . .
C26 C 0.43306(7) 0.7259(3) 0.62878(11) 0.0632(6) Uani 1 1 d . . . . .
H26A H 0.408937 0.717805 0.650320 0.076 Uiso 1 1 calc R U . . .
H26B H 0.423790 0.770174 0.592414 0.076 Uiso 1 1 calc R U . . .
C27 C 0.51674(6) 0.8191(2) 0.62582(8) 0.0472(4) Uani 1 1 d . . . . .
H27 H 0.527557 0.729642 0.626235 0.057 Uiso 1 1 calc R U . . .
C28 C 0.50458(9) 0.8583(3) 0.56303(10) 0.0667(6) Uani 1 1 d . . . . .
H28A H 0.493443 0.946409 0.561227 0.080 Uiso 1 1 calc R U . . .
H28B H 0.482842 0.800300 0.544895 0.080 Uiso 1 1 calc R U . . .
C29 C 0.54341(10) 0.8511(3) 0.53059(11) 0.0744(7) Uani 1 1 d . . . . .
H29A H 0.553095 0.761510 0.530127 0.089 Uiso 1 1 calc R U . . .
H29B H 0.535809 0.878608 0.490560 0.089 Uiso 1 1 calc R U . . .
C30 C 0.57874(12) 0.9363(4) 0.55872(15) 0.1049(12) Uani 1 1 d . . . . .
H30A H 0.603439 0.924925 0.538588 0.126 Uiso 1 1 calc R U . . .
H30B H 0.570267 1.027050 0.555141 0.126 Uiso 1 1 calc R U . . .
C31 C 0.58961(10) 0.9032(5) 0.62127(14) 0.1058(13) Uani 1 1 d . . . . .
H31A H 0.610523 0.964621 0.638769 0.127 Uiso 1 1 calc R U . . .
H31B H 0.602097 0.816900 0.624361 0.127 Uiso 1 1 calc R U . . .
C32 C 0.55147(8) 0.9060(3) 0.65512(11) 0.0671(7) Uani 1 1 d . . . . .
H32A H 0.559701 0.876154 0.694669 0.081 Uiso 1 1 calc R U . . .
H32B H 0.541139 0.994691 0.656873 0.081 Uiso 1 1 calc R U . . .

loop_
_atom_site_aniso_label
_atom_site_aniso_U_11
_atom_site_aniso_U_22
_atom_site_aniso_U_33
_atom_site_aniso_U_23
_atom_site_aniso_U_13
_atom_site_aniso_U_12
I1 0.03859(6) 0.03376(6) 0.04024(6) -0.00449(4) -0.00320(4) -0.00603(4)
Cu1 0.03906(11) 0.03756(11) 0.03435(10) -0.00532(8) 0.00529(8) -0.00678(8)
S1 0.03326(19) 0.02997(18) 0.02916(17) -0.00209(14) 0.00216(14) 0.00182(15)
S2 0.0362(2) 0.03306(19) 0.02953(18) -0.00115(14) 0.00369(15) -0.00306(15)
C1 0.0455(10) 0.0322(8) 0.0446(9) -0.0059(7) -0.0088(8) 0.0093(7)
C2 0.0338(9) 0.0658(13) 0.0429(10) -0.0066(9) -0.0009(7) 0.0086(9)
C3 0.0475(11) 0.0504(11) 0.0591(12) -0.0038(9) -0.0082(9) -0.0049(9)
C4 0.0638(14) 0.0686(14) 0.0455(11) -0.0198(10) -0.0071(10) 0.0122(11)
C5 0.0641(14) 0.104(2) 0.0317(9) 0.0009(11) 0.0104(9) 0.0077(13)
C6 0.0641(14) 0.0661(14) 0.0551(13) 0.0282(11) -0.0118(10) -0.0131(11)
C7 0.0330(8) 0.0392(9) 0.0393(9) -0.0020(7) 0.0090(7) -0.0027(7)
C8 0.0389(9) 0.0392(9) 0.0349(8) -0.0012(7) 0.0065(7) -0.0089(7)
C9 0.0412(9) 0.0364(9) 0.0355(8) -0.0019(7) 0.0069(7) -0.0101(7)
C10 0.0374(8) 0.0341(8) 0.0379(8) -0.0041(6) 0.0037(7) -0.0066(7)
C11 0.0335(8) 0.0351(8) 0.0338(8) -0.0042(6) 0.0069(6) -0.0003(6)
C12 0.0423(9) 0.0453(10) 0.0343(8) 0.0024(7) 0.0081(7) 0.0015(8)
C13 0.0602(12) 0.0551(12) 0.0465(10) 0.0078(9) 0.0222(9) 0.0017(10)
C14 0.0610(14) 0.0609(14) 0.0759(15) -0.0022(12) 0.0314(12) -0.0179(11)
C15 0.0357(10) 0.0817(16) 0.0659(14) -0.0066(12) 0.0113(9) -0.0101(10)
C16 0.0333(9) 0.0592(12) 0.0460(10) -0.0007(9) 0.0010(7) -0.0030(8)
I2 0.02687(5) 0.05323(7) 0.04190(6) -0.00066(5) 0.00407(4) 0.00078(4)
Cu2 0.03151(15) 0.0568(2) 0.04436(17) 0.000 -0.00340(12) 0.000
Cu3 0.03524(15) 0.0601(2) 0.04107(16) 0.000 0.00676(12) 0.000
S3 0.0349(2) 0.0530(3) 0.0542(3) -0.0098(2) 0.00019(19) -0.00168(19)
S4 0.0454(3) 0.0530(3) 0.0524(3) 0.0063(2) 0.0061(2) 0.0064(2)
C17 0.0341(8) 0.0401(9) 0.0448(9) -0.0050(7) -0.0006(7) -0.0035(7)
C18 0.0570(12) 0.0562(12) 0.0461(11) -0.0015(9) 0.0000(9) -0.0102(10)
C19 0.0654(15) 0.0857(18) 0.0586(14) -0.0090(12) 0.0177(11) -0.0252(13)
C20 0.0571(14) 0.0910(19) 0.0754(16) -0.0169(14) 0.0115(12) -0.0343(14)
C21 0.0442(11) 0.0711(15) 0.0629(13) -0.0130(11) -0.0079(10) -0.0122(10)
C22 0.0451(10) 0.0535(11) 0.0440(10) -0.0087(8) -0.0007(8) -0.0095(9)
C23 0.0543(12) 0.0781(16) 0.0471(11) -0.0145(10) 0.0136(9) -0.0217(11)
C24 0.0469(11) 0.0758(15) 0.0341(9) 0.0035(9) -0.0024(8) -0.0224(11)
C25 0.0431(11) 0.0780(16) 0.0419(10) 0.0105(10) -0.0083(8) -0.0195(11)
C26 0.0382(10) 0.0777(16) 0.0700(14) 0.0202(12) -0.0079(10) -0.0003(10)
C27 0.0493(11) 0.0498(11) 0.0421(10) 0.0023(8) 0.0048(8) -0.0068(9)
C28 0.0823(17) 0.0650(15) 0.0509(12) 0.0123(11) 0.0006(11) -0.0073(13)
C29 0.105(2) 0.0723(17) 0.0485(12) 0.0028(11) 0.0211(13) -0.0145(15)
C30 0.118(3) 0.120(3) 0.085(2) -0.0092(19) 0.046(2) -0.056(2)
C31 0.0724(19) 0.169(4) 0.079(2) -0.018(2) 0.0217(15) -0.060(2)
C32 0.0690(15) 0.0790(16) 0.0541(13) -0.0118(12) 0.0102(11) -0.0299(13)

loop_
_atom_type_symbol
_atom_type_description
_atom_type_scat_dispersion_real
_atom_type_scat_dispersion_imag
_atom_type_scat_source
C C 0.0033 0.0016 'International Tables Vol C Tables 4.2.6.8 and 6.1.1.4'
H H 0.0000 0.0000 'International Tables Vol C Tables 4.2.6.8 and 6.1.1.4'
Cu Cu 0.3201 1.2651 'International Tables Vol C Tables 4.2.6.8 and 6.1.1.4'
I I -0.4742 1.8119 'International Tables Vol C Tables 4.2.6.8 and 6.1.1.4'
S S 0.1246 0.1234 'International Tables Vol C Tables 4.2.6.8 and 6.1.1.4'

loop_
_geom_angle_atom_site_label_1
_geom_angle_atom_site_label_2
_geom_angle_atom_site_label_3
_geom_angle
_geom_angle_site_symmetry_1
_geom_angle_site_symmetry_3
_geom_angle_publ_flag
Cu1 I1 Cu1 66.314(9) . 7_566 ?
I1 Cu1 I1 113.685(9) . 7_566 ?
I1 Cu1 Cu1 56.282(8) 7_566 7_566 ?
I1 Cu1 Cu1 57.404(9) . 7_566 ?
S1 Cu1 I1 103.039(12) 7_556 . ?
S1 Cu1 I1 102.368(13) 7_556 7_566 ?
S1 Cu1 Cu1 113.701(15) 7_556 7_566 ?
S2 Cu1 I1 108.131(13) . 7_566 ?
S2 Cu1 I1 116.019(14) . . ?
S2 Cu1 Cu1 133.215(16) . 7_566 ?
S2 Cu1 S1 112.757(16) . 7_556 ?
C1 S1 Cu1 111.00(7) . 7_556 ?
C7 S1 Cu1 105.54(6) . 7_556 ?
C7 S1 C1 101.11(9) . . ?
C10 S2 Cu1 104.70(6) . . ?
C10 S2 C11 100.42(8) . . ?
C11 S2 Cu1 111.05(6) . . ?
S1 C1 H1 108.5 . . ?
C2 C1 S1 108.71(13) . . ?
C2 C1 H1 108.5 . . ?
C2 C1 C6 110.86(16) . . ?
C6 C1 S1 111.81(14) . . ?
C6 C1 H1 108.5 . . ?
C1 C2 H2A 109.1 . . ?
C1 C2 H2B 109.1 . . ?
H2A C2 H2B 107.8 . . ?
C3 C2 C1 112.67(16) . . ?
C3 C2 H2A 109.1 . . ?
C3 C2 H2B 109.1 . . ?
C2 C3 H3A 109.2 . . ?
C2 C3 H3B 109.2 . . ?
H3A C3 H3B 107.9 . . ?
C4 C3 C2 111.92(19) . . ?
C4 C3 H3A 109.2 . . ?
C4 C3 H3B 109.2 . . ?
C3 C4 H4A 109.4 . . ?
C3 C4 H4B 109.4 . . ?
C3 C4 C5 111.00(17) . . ?
H4A C4 H4B 108.0 . . ?
C5 C4 H4A 109.4 . . ?
C5 C4 H4B 109.4 . . ?
C4 C5 H5A 109.5 . . ?
C4 C5 H5B 109.5 . . ?
C4 C5 C6 110.8(2) . . ?
H5A C5 H5B 108.1 . . ?
C6 C5 H5A 109.5 . . ?
C6 C5 H5B 109.5 . . ?
C1 C6 H6A 109.1 . . ?
C1 C6 H6B 109.1 . . ?
C5 C6 C1 112.57(18) . . ?
C5 C6 H6A 109.1 . . ?
C5 C6 H6B 109.1 . . ?
H6A C6 H6B 107.8 . . ?
S1 C7 H7A 109.0 . . ?
S1 C7 H7B 109.0 . . ?
H7A C7 H7B 107.8 . . ?
C8 C7 S1 113.12(12) . . ?
C8 C7 H7A 109.0 . . ?
C8 C7 H7B 109.0 . . ?
C9 C8 C7 176.74(19) . . ?
C8 C9 C10 178.20(18) . . ?
S2 C10 H10A 109.1 . . ?
S2 C10 H10B 109.1 . . ?
C9 C10 S2 112.34(13) . . ?
C9 C10 H10A 109.1 . . ?
C9 C10 H10B 109.1 . . ?
H10A C10 H10B 107.9 . . ?
S2 C11 H11 108.4 . . ?
C12 C11 S2 112.28(12) . . ?
C12 C11 H11 108.4 . . ?
C16 C11 S2 106.86(12) . . ?
C16 C11 H11 108.4 . . ?
C16 C11 C12 112.24(15) . . ?
C11 C12 H12A 109.3 . . ?
C11 C12 H12B 109.3 . . ?
C11 C12 C13 111.56(16) . . ?
H12A C12 H12B 108.0 . . ?
C13 C12 H12A 109.3 . . ?
C13 C12 H12B 109.3 . . ?
C12 C13 H13A 109.4 . . ?
C12 C13 H13B 109.4 . . ?
H13A C13 H13B 108.0 . . ?
C14 C13 C12 111.22(17) . . ?
C14 C13 H13A 109.4 . . ?
C14 C13 H13B 109.4 . . ?
C13 C14 H14A 109.4 . . ?
C13 C14 H14B 109.4 . . ?
C13 C14 C15 111.07(19) . . ?
H14A C14 H14B 108.0 . . ?
C15 C14 H14A 109.4 . . ?
C15 C14 H14B 109.4 . . ?
C14 C15 H15A 109.4 . . ?
C14 C15 H15B 109.4 . . ?
C14 C15 C16 111.16(18) . . ?
H15A C15 H15B 108.0 . . ?
C16 C15 H15A 109.4 . . ?
C16 C15 H15B 109.4 . . ?
C11 C16 C15 110.84(16) . . ?
C11 C16 H16A 109.5 . . ?
C11 C16 H16B 109.5 . . ?
C15 C16 H16A 109.5 . . ?
C15 C16 H16B 109.5 . . ?
H16A C16 H16B 108.1 . . ?
Cu2 I2 Cu3 68.346(11) . . ?
I2 Cu2 I2 111.990(15) . 2_656 ?
I2 Cu2 Cu3 55.994(8) . . ?
I2 Cu2 Cu3 55.996(8) 2_656 . ?
S3 Cu2 I2 111.293(13) 2_656 . ?
S3 Cu2 I2 107.258(14) . . ?
S3 Cu2 I2 107.257(14) 2_656 2_656 ?
S3 Cu2 I2 111.295(13) . 2_656 ?
S3 Cu2 Cu3 126.149(16) 2_656 . ?
S3 Cu2 Cu3 126.150(16) . . ?
S3 Cu2 S3 107.70(3) . 2_656 ?
I2 Cu3 I2 111.320(15) . 2_656 ?
I2 Cu3 Cu2 55.661(8) 2_656 . ?
I2 Cu3 Cu2 55.659(8) . . ?
S4 Cu3 I2 107.659(14) 2_656 . ?
S4 Cu3 I2 110.848(13) 2_656 2_656 ?
S4 Cu3 I2 110.848(13) . . ?
S4 Cu3 I2 107.659(14) . 2_656 ?
S4 Cu3 Cu2 125.756(16) 2_656 . ?
S4 Cu3 Cu2 125.756(16) . . ?
S4 Cu3 S4 108.49(3) 2_656 . ?
C17 S3 Cu2 104.63(6) . . ?
C17 S3 C23 102.38(10) . . ?
C23 S3 Cu2 104.46(7) . . ?
C26 S4 Cu3 104.83(8) . . ?
C27 S4 Cu3 101.88(7) . . ?
C27 S4 C26 102.33(11) . . ?
S3 C17 H17 108.6 . . ?
C18 C17 S3 107.06(13) . . ?
C18 C17 H17 108.6 . . ?
C18 C17 C22 111.12(16) . . ?
C22 C17 S3 112.78(13) . . ?
C22 C17 H17 108.6 . . ?
C17 C18 H18A 109.7 . . ?
C17 C18 H18B 109.7 . . ?
C17 C18 C19 109.99(18) . . ?
H18A C18 H18B 108.2 . . ?
C19 C18 H18A 109.7 . . ?
C19 C18 H18B 109.7 . . ?
C18 C19 H19A 109.4 . . ?
C18 C19 H19B 109.4 . . ?
H19A C19 H19B 108.0 . . ?
C20 C19 C18 111.3(2) . . ?
C20 C19 H19A 109.4 . . ?
C20 C19 H19B 109.4 . . ?
C19 C20 H20A 109.4 . . ?
C19 C20 H20B 109.4 . . ?
H20A C20 H20B 108.0 . . ?
C21 C20 C19 111.3(2) . . ?
C21 C20 H20A 109.4 . . ?
C21 C20 H20B 109.4 . . ?
C20 C21 H21A 109.3 . . ?
C20 C21 H21B 109.3 . . ?
C20 C21 C22 111.5(2) . . ?
H21A C21 H21B 108.0 . . ?
C22 C21 H21A 109.3 . . ?
C22 C21 H21B 109.3 . . ?
C17 C22 H22A 109.7 . . ?
C17 C22 H22B 109.7 . . ?
C21 C22 C17 109.95(17) . . ?
C21 C22 H22A 109.7 . . ?
C21 C22 H22B 109.7 . . ?
H22A C22 H22B 108.2 . . ?
S3 C23 H23A 108.9 . . ?
S3 C23 H23B 108.9 . . ?
H23A C23 H23B 107.7 . . ?
C24 C23 S3 113.22(15) . . ?
C24 C23 H23A 108.9 . . ?
C24 C23 H23B 108.9 . . ?
C25 C24 C23 175.4(2) . . ?
C24 C25 C26 173.7(2) . . ?
S4 C26 H26A 109.2 . . ?
S4 C26 H26B 109.2 . . ?
C25 C26 S4 112.15(15) . . ?
C25 C26 H26A 109.2 . . ?
C25 C26 H26B 109.2 . . ?
H26A C26 H26B 107.9 . . ?
S4 C27 H27 107.9 . . ?
C28 C27 S4 114.83(16) . . ?
C28 C27 H27 107.9 . . ?
C28 C27 C32 111.21(19) . . ?
C32 C27 S4 106.77(15) . . ?
C32 C27 H27 107.9 . . ?
C27 C28 H28A 109.8 . . ?
C27 C28 H28B 109.8 . . ?
C27 C28 C29 109.2(2) . . ?
H28A C28 H28B 108.3 . . ?
C29 C28 H28A 109.8 . . ?
C29 C28 H28B 109.8 . . ?
C28 C29 H29A 109.3 . . ?
C28 C29 H29B 109.3 . . ?
H29A C29 H29B 107.9 . . ?
C30 C29 C28 111.7(2) . . ?
C30 C29 H29A 109.3 . . ?
C30 C29 H29B 109.3 . . ?
C29 C30 H30A 109.4 . . ?
C29 C30 H30B 109.4 . . ?
H30A C30 H30B 108.0 . . ?
C31 C30 C29 111.2(3) . . ?
C31 C30 H30A 109.4 . . ?
C31 C30 H30B 109.4 . . ?
C30 C31 H31A 109.0 . . ?
C30 C31 H31B 109.0 . . ?
C30 C31 C32 112.9(3) . . ?
H31A C31 H31B 107.8 . . ?
C32 C31 H31A 109.0 . . ?
C32 C31 H31B 109.0 . . ?
C27 C32 C31 110.2(2) . . ?
C27 C32 H32A 109.6 . . ?
C27 C32 H32B 109.6 . . ?
C31 C32 H32A 109.6 . . ?
C31 C32 H32B 109.6 . . ?
H32A C32 H32B 108.1 . . ?

loop_
_geom_bond_atom_site_label_1
_geom_bond_atom_site_label_2
_geom_bond_distance
_geom_bond_site_symmetry_2
_geom_bond_publ_flag
I1 Cu1 2.6341(3) . ?
I1 Cu1 2.6679(3) 7_566 ?
Cu1 Cu1 2.9000(5) 7_566 ?
Cu1 S1 2.3526(5) 7_556 ?
Cu1 S2 2.3264(5) . ?
S1 C1 1.8365(17) . ?
S1 C7 1.8230(17) . ?
S2 C10 1.8203(17) . ?
S2 C11 1.8303(17) . ?
C1 H1 0.9800 . ?
C1 C2 1.513(3) . ?
C1 C6 1.523(3) . ?
C2 H2A 0.9700 . ?
C2 H2B 0.9700 . ?
C2 C3 1.512(3) . ?
C3 H3A 0.9700 . ?
C3 H3B 0.9700 . ?
C3 C4 1.503(3) . ?
C4 H4A 0.9700 . ?
C4 H4B 0.9700 . ?
C4 C5 1.508(4) . ?
C5 H5A 0.9700 . ?
C5 H5B 0.9700 . ?
C5 C6 1.518(4) . ?
C6 H6A 0.9700 . ?
C6 H6B 0.9700 . ?
C7 H7A 0.9700 . ?
C7 H7B 0.9700 . ?
C7 C8 1.457(2) . ?
C8 C9 1.190(3) . ?
C9 C10 1.456(2) . ?
C10 H10A 0.9700 . ?
C10 H10B 0.9700 . ?
C11 H11 0.9800 . ?
C11 C12 1.521(2) . ?
C11 C16 1.519(2) . ?
C12 H12A 0.9700 . ?
C12 H12B 0.9700 . ?
C12 C13 1.524(3) . ?
C13 H13A 0.9700 . ?
C13 H13B 0.9700 . ?
C13 C14 1.512(3) . ?
C14 H14A 0.9700 . ?
C14 H14B 0.9700 . ?
C14 C15 1.517(4) . ?
C15 H15A 0.9700 . ?
C15 H15B 0.9700 . ?
C15 C16 1.527(3) . ?
C16 H16A 0.9700 . ?
C16 H16B 0.9700 . ?
I2 Cu2 2.6321(3) . ?
I2 Cu3 2.6426(3) . ?
Cu2 Cu3 2.9628(6) . ?
Cu2 S3 2.3421(5) . ?
Cu2 S3 2.3421(5) 2_656 ?
Cu3 S4 2.3586(6) . ?
Cu3 S4 2.3586(6) 2_656 ?
S3 C17 1.8246(18) . ?
S3 C23 1.825(2) . ?
S4 C26 1.829(2) . ?
S4 C27 1.826(2) . ?
C17 H17 0.9800 . ?
C17 C18 1.517(3) . ?
C17 C22 1.524(2) . ?
C18 H18A 0.9700 . ?
C18 H18B 0.9700 . ?
C18 C19 1.531(3) . ?
C19 H19A 0.9700 . ?
C19 H19B 0.9700 . ?
C19 C20 1.511(3) . ?
C20 H20A 0.9700 . ?
C20 H20B 0.9700 . ?
C20 C21 1.503(4) . ?
C21 H21A 0.9700 . ?
C21 H21B 0.9700 . ?
C21 C22 1.520(3) . ?
C22 H22A 0.9700 . ?
C22 H22B 0.9700 . ?
C23 H23A 0.9700 . ?
C23 H23B 0.9700 . ?
C23 C24 1.453(4) . ?
C24 C25 1.179(4) . ?
C25 C26 1.446(4) . ?
C26 H26A 0.9700 . ?
C26 H26B 0.9700 . ?
C27 H27 0.9800 . ?
C27 C28 1.511(3) . ?
C27 C32 1.517(3) . ?
C28 H28A 0.9700 . ?
C28 H28B 0.9700 . ?
C28 C29 1.527(4) . ?
C29 H29A 0.9700 . ?
C29 H29B 0.9700 . ?
C29 C30 1.510(4) . ?
C30 H30A 0.9700 . ?
C30 H30B 0.9700 . ?
C30 C31 1.485(5) . ?
C31 H31A 0.9700 . ?
C31 H31B 0.9700 . ?
C31 C32 1.526(4) . ?
C32 H32A 0.9700 . ?
C32 H32B 0.9700 . ?

loop_
_geom_torsion_atom_site_label_1
_geom_torsion_atom_site_label_2
_geom_torsion_atom_site_label_3
_geom_torsion_atom_site_label_4
_geom_torsion
_geom_torsion_site_symmetry_1
_geom_torsion_site_symmetry_2
_geom_torsion_site_symmetry_3
_geom_torsion_site_symmetry_4
_geom_torsion_publ_flag
Cu1 S1 C1 C2 -58.93(13) 7_556 . . . ?
Cu1 S1 C1 C6 178.35(13) 7_556 . . . ?
Cu1 S1 C7 C8 -61.01(13) 7_556 . . . ?
Cu1 S2 C10 C9 -176.71(11) . . . . ?
Cu1 S2 C11 C12 -40.69(13) . . . . ?
Cu1 S2 C11 C16 82.78(12) . . . . ?
S1 C1 C2 C3 -71.76(19) . . . . ?
S1 C1 C6 C5 69.1(2) . . . . ?
S2 C11 C12 C13 173.71(13) . . . . ?
S2 C11 C16 C15 -177.20(15) . . . . ?
C1 S1 C7 C8 54.69(14) . . . . ?
C1 C2 C3 C4 -54.0(2) . . . . ?
C2 C1 C6 C5 -52.4(2) . . . . ?
C2 C3 C4 C5 55.9(3) . . . . ?
C3 C4 C5 C6 -56.2(3) . . . . ?
C4 C5 C6 C1 55.1(3) . . . . ?
C6 C1 C2 C3 51.5(2) . . . . ?
C7 S1 C1 C2 -170.52(12) . . . . ?
C7 S1 C1 C6 66.76(15) . . . . ?
C10 S2 C11 C12 69.63(13) . . . . ?
C10 S2 C11 C16 -166.90(13) . . . . ?
C11 S2 C10 C9 68.09(14) . . . . ?
C11 C12 C13 C14 -54.3(2) . . . . ?
C12 C11 C16 C15 -53.7(2) . . . . ?
C12 C13 C14 C15 56.4(2) . . . . ?
C13 C14 C15 C16 -57.2(3) . . . . ?
C14 C15 C16 C11 55.4(3) . . . . ?
C16 C11 C12 C13 53.3(2) . . . . ?
Cu2 S3 C17 C18 -69.04(13) . . . . ?
Cu2 S3 C17 C22 168.44(13) . . . . ?
Cu2 S3 C23 C24 -49.56(16) . . . . ?
Cu3 S4 C26 C25 -50.36(18) . . . . ?
Cu3 S4 C27 C28 160.71(16) . . . . ?
Cu3 S4 C27 C32 -75.53(17) . . . . ?
S3 C17 C18 C19 179.45(16) . . . . ?
S3 C17 C22 C21 177.58(16) . . . . ?
S4 C27 C28 C29 179.51(17) . . . . ?
S4 C27 C32 C31 177.7(2) . . . . ?
C17 S3 C23 C24 59.33(17) . . . . ?
C17 C18 C19 C20 55.8(3) . . . . ?
C18 C17 C22 C21 57.4(2) . . . . ?
C18 C19 C20 C21 -55.5(3) . . . . ?
C19 C20 C21 C22 56.1(3) . . . . ?
C20 C21 C22 C17 -56.6(3) . . . . ?
C22 C17 C18 C19 -57.0(2) . . . . ?
C23 S3 C17 C18 -177.79(14) . . . . ?
C23 S3 C17 C22 59.69(16) . . . . ?
C26 S4 C27 C28 52.43(19) . . . . ?
C26 S4 C27 C32 176.19(17) . . . . ?
C27 S4 C26 C25 55.65(19) . . . . ?
C27 C28 C29 C30 -57.4(3) . . . . ?
C28 C27 C32 C31 -56.4(3) . . . . ?
C28 C29 C30 C31 55.3(4) . . . . ?
C29 C30 C31 C32 -53.6(5) . . . . ?
C30 C31 C32 C27 54.1(4) . . . . ?
C32 C27 C28 C29 58.1(3) . . . . ?
